data_7016045
loop_
_publ_author_name
'Eichh\"ofer, Andreas'
'Buth, Gernot'
'Dolci, Francesco'
'Fink, Karin'
'Mole, Richard A.'
'Wood, Paul T.'

_publ_section_title
;
 Homoleptic 1-D iron selenolate complexes-synthesis, structure,
 magnetic and thermal behaviour of [Fe(SeR)(2)] (R = Ph, Mes).
;
_journal_issue 26
_journal_name_full 'Dalton transactions (Cambridge, England : 2003)'
_journal_page_first 7022
_journal_page_last 7032
_journal_paper_doi 10.1039/c1dt10089k
_journal_volume 40
_journal_year 2011
_chemical_formula_moiety '[Fe(SeC6H2(CH3)3)2]2'
_chemical_formula_sum 'C18 H22 Fe Se2'
_chemical_formula_weight 452.13
_chemical_name_systematic
;
?
;
_space_group_IT_number 135
_symmetry_cell_setting tetragonal
_symmetry_space_group_name_Hall '-P 4c 2ab'
_symmetry_space_group_name_H-M 'P 42/m b c'
_atom_sites_solution_hydrogens geom
_atom_sites_solution_primary direct
_atom_sites_solution_secondary difmap
_audit_creation_method SHELXL-97
_cell_angle_alpha 90.00
_cell_angle_beta 90.00
_cell_angle_gamma 90.00
_cell_formula_units_Z 4
_cell_length_a 15.710(2)
_cell_length_b 15.710(2)
_cell_length_c 7.0097(14)
_cell_measurement_reflns_used 9973
_cell_measurement_temperature 190(2)
_cell_measurement_theta_max 27.23
_cell_measurement_theta_min 1.30
_cell_volume 1730.0(5)
_computing_cell_refinement 'STOE X-AREA'
_computing_data_collection 'STOE X-AREA'
_computing_data_reduction 'STOE X-RED'
_computing_molecular_graphics Diamond2.1
_computing_structure_refinement 'SHELXL-97 (Sheldrick, 1997)'
_computing_structure_solution 'SHELXS-97 (Sheldrick, 1990)'
_diffrn_ambient_temperature 190(2)
_diffrn_detector_area_resol_mean 6.67
_diffrn_measured_fraction_theta_full 0.998
_diffrn_measured_fraction_theta_max 0.998
_diffrn_measurement_device_type 'STOE IPDS 2'
_diffrn_measurement_method 'rotation method'
_diffrn_radiation_monochromator graphite
_diffrn_radiation_source 'fine-focus sealed tube'
_diffrn_radiation_type MoK\a
_diffrn_radiation_wavelength 0.71073
_diffrn_reflns_av_R_equivalents 0.0662
_diffrn_reflns_av_sigmaI/netI 0.0276
_diffrn_reflns_limit_h_max 19
_diffrn_reflns_limit_h_min -19
_diffrn_reflns_limit_k_max 19
_diffrn_reflns_limit_k_min -18
_diffrn_reflns_limit_l_max 8
_diffrn_reflns_limit_l_min -7
_diffrn_reflns_number 7739
_diffrn_reflns_theta_full 26.72
_diffrn_reflns_theta_max 26.72
_diffrn_reflns_theta_min 1.83
_exptl_absorpt_coefficient_mu 5.071
_exptl_absorpt_correction_T_max 0.5172
_exptl_absorpt_correction_T_min 0.3428
_exptl_absorpt_correction_type integration
_exptl_absorpt_process_details 'STOE X-RED'
_exptl_crystal_colour yellow-brown
_exptl_crystal_density_diffrn 1.736
_exptl_crystal_density_method 'not measured'
_exptl_crystal_description needles
_exptl_crystal_F_000 896
_exptl_crystal_size_max 0.3
_exptl_crystal_size_mid 0.12
_exptl_crystal_size_min 0.1
_refine_diff_density_max 0.466
_refine_diff_density_min -0.624
_refine_diff_density_rms 0.095
_refine_ls_extinction_method none
_refine_ls_goodness_of_fit_ref 1.064
_refine_ls_hydrogen_treatment constr
_refine_ls_matrix_type full
_refine_ls_number_parameters 63
_refine_ls_number_reflns 1001
_refine_ls_number_restraints 0
_refine_ls_restrained_S_all 1.064
_refine_ls_R_factor_all 0.0345
_refine_ls_R_factor_gt 0.0320
_refine_ls_shift/su_max 0.001
_refine_ls_shift/su_mean 0.000
_refine_ls_structure_factor_coef Fsqd
_refine_ls_weighting_details 'calc w=1/[\s^2^(Fo^2^)+(0.0559P)^2^+1.9938P] where P=(Fo^2^+2Fc^2^)/3'
_refine_ls_weighting_scheme calc
_refine_ls_wR_factor_gt 0.0887
_refine_ls_wR_factor_ref 0.0906
_reflns_number_gt 926
_reflns_number_total 1001
_reflns_threshold_expression >2sigma(I)
_cod_data_source_file c1dt10089k.txt
_cod_data_source_block 2
_cod_original_sg_symbol_H-M 'P 42/ m b c'
_cod_database_code 7016045

loop_
_symmetry_equiv_pos_as_xyz
'x, y, z'
'-x, -y, z'
'-y, x, z+1/2'
'y, -x, z+1/2'
'-x+1/2, y+1/2, -z'
'x+1/2, -y+1/2, -z'
'y+1/2, x+1/2, -z+1/2'
'-y+1/2, -x+1/2, -z+1/2'
'-x, -y, -z'
'x, y, -z'
'y, -x, -z-1/2'
'-y, x, -z-1/2'
'x-1/2, -y-1/2, z'
'-x-1/2, y-1/2, z'
'-y-1/2, -x-1/2, z-1/2'
'y-1/2, x-1/2, z-1/2'

loop_
_atom_site_label
_atom_site_type_symbol
_atom_site_fract_x
_atom_site_fract_y
_atom_site_fract_z
_atom_site_U_iso_or_equiv
_atom_site_adp_type
_atom_site_occupancy
_atom_site_symmetry_multiplicity
_atom_site_calc_flag
_atom_site_refinement_flags
_atom_site_disorder_assembly
_atom_site_disorder_group
Se1 Se 0.95610(3) 0.10641(3) 0.0000 0.02822(18) Uani 1 2 d S . .
Fe1 Fe 1.0000 0.0000 0.2500 0.0289(2) Uani 1 4 d S . .
C1 C 1.0330(3) 0.2041(3) 0.0000 0.0292(8) Uani 1 2 d S . .
C2 C 0.9957(3) 0.2845(3) 0.0000 0.0330(9) Uani 1 2 d S . .
C3 C 1.0489(3) 0.3554(3) 0.0000 0.0392(10) Uani 1 2 d S . .
H3 H 1.0239 0.4105 0.0000 0.047 Uiso 1 2 calc SR . .
C4 C 1.1366(3) 0.3486(3) 0.0000 0.0379(10) Uani 1 2 d S . .
C5 C 1.1714(3) 0.2674(3) 0.0000 0.0371(10) Uani 1 2 d S . .
H5 H 1.2316 0.2618 0.0000 0.045 Uiso 1 2 calc SR . .
C6 C 1.1222(3) 0.1939(3) 0.0000 0.0313(9) Uani 1 2 d S . .
C7 C 0.9011(3) 0.2974(3) 0.0000 0.0421(11) Uani 1 2 d S . .
H7A H 0.8726 0.2419 0.0000 0.063 Uiso 1 2 calc SR . .
H7B H 0.8845 0.3293 -0.1142 0.063 Uiso 0.50 1 calc PR . .
H7C H 0.8845 0.3293 0.1142 0.063 Uiso 0.50 1 calc PR . .
C8 C 1.1933(4) 0.4263(3) 0.0000 0.0478(12) Uani 1 2 d S . .
H8A H 1.2531 0.4084 0.0000 0.072 Uiso 1 2 calc SR . .
H8B H 1.1818 0.4604 0.1142 0.072 Uiso 0.50 1 calc PR . .
H8C H 1.1818 0.4604 -0.1142 0.072 Uiso 0.50 1 calc PR . .
C9 C 1.1662(3) 0.1091(3) 0.0000 0.0332(9) Uani 1 2 d S . .
H9A H 1.1236 0.0636 0.0000 0.050 Uiso 1 2 calc SR . .
H9B H 1.2019 0.1042 0.1142 0.050 Uiso 0.50 1 calc PR . .
H9C H 1.2019 0.1042 -0.1142 0.050 Uiso 0.50 1 calc PR . .

loop_
_atom_site_aniso_label
_atom_site_aniso_U_11
_atom_site_aniso_U_22
_atom_site_aniso_U_33
_atom_site_aniso_U_23
_atom_site_aniso_U_13
_atom_site_aniso_U_12
Se1 0.0293(3) 0.0288(2) 0.0266(3) 0.000 0.000 -0.00042(14)
Fe1 0.0310(3) 0.0310(3) 0.0247(4) 0.000 0.000 0.000
C1 0.031(2) 0.030(2) 0.027(2) 0.000 0.000 -0.0013(15)
C2 0.035(2) 0.033(2) 0.031(2) 0.000 0.000 0.0001(17)
C3 0.047(3) 0.030(2) 0.041(3) 0.000 0.000 0.0003(18)
C4 0.044(2) 0.035(2) 0.035(2) 0.000 0.000 -0.0085(19)
C5 0.031(2) 0.047(3) 0.033(2) 0.000 0.000 -0.0040(19)
C6 0.032(2) 0.038(2) 0.024(2) 0.000 0.000 0.0002(17)
C7 0.037(2) 0.034(2) 0.055(3) 0.000 0.000 0.0079(19)
C8 0.052(3) 0.043(3) 0.048(3) 0.000 0.000 -0.017(2)
C9 0.032(2) 0.040(2) 0.027(2) 0.000 0.000 0.0013(18)

loop_
_atom_type_symbol
_atom_type_description
_atom_type_scat_dispersion_real
_atom_type_scat_dispersion_imag
_atom_type_scat_source
C C 0.0033 0.0016 'International Tables Vol C Tables 4.2.6.8 and 6.1.1.4'
H H 0.0000 0.0000 'International Tables Vol C Tables 4.2.6.8 and 6.1.1.4'
Fe Fe 0.3463 0.8444 'International Tables Vol C Tables 4.2.6.8 and 6.1.1.4'
Se Se -0.0929 2.2259 'International Tables Vol C Tables 4.2.6.8 and 6.1.1.4'

loop_
_geom_angle_atom_site_label_1
_geom_angle_atom_site_label_2
_geom_angle_atom_site_label_3
_geom_angle
_geom_angle_site_symmetry_1
_geom_angle_site_symmetry_3
_geom_angle_publ_flag
C1 Se1 Fe1 110.61(9) . . ?
C1 Se1 Fe1 110.61(9) . 9_755 ?
Fe1 Se1 Fe1 88.202(19) . 9_755 ?
Se1 Fe1 Se1 118.968(11) 3_645 . ?
Se1 Fe1 Se1 118.968(11) 3_645 9_755 ?
Se1 Fe1 Se1 91.798(19) . 9_755 ?
Se1 Fe1 Se1 91.798(19) 3_645 11_666 ?
Se1 Fe1 Se1 118.967(11) . 11_666 ?
Se1 Fe1 Se1 118.966(11) 9_755 11_666 ?
C2 C1 C6 121.4(4) . . ?
C2 C1 Se1 116.9(3) . . ?
C6 C1 Se1 121.7(3) . . ?
C3 C2 C1 118.3(4) . . ?
C3 C2 C7 119.1(4) . . ?
C1 C2 C7 122.7(4) . . ?
C4 C3 C2 122.4(5) . . ?
C3 C4 C5 117.7(4) . . ?
C3 C4 C8 121.6(5) . . ?
C5 C4 C8 120.7(5) . . ?
C4 C5 C6 123.0(4) . . ?
C5 C6 C1 117.3(4) . . ?
C5 C6 C9 118.7(4) . . ?
C1 C6 C9 124.0(4) . . ?

loop_
_geom_bond_atom_site_label_1
_geom_bond_atom_site_label_2
_geom_bond_distance
_geom_bond_site_symmetry_2
_geom_bond_publ_flag
Se1 C1 1.953(4) . ?
Se1 Fe1 2.5181(4) . ?
Se1 Fe1 2.5181(4) 9_755 ?
Fe1 Se1 2.5181(4) 3_645 ?
Fe1 Se1 2.5181(4) 9_755 ?
Fe1 Se1 2.5181(4) 11_666 ?
C1 C2 1.393(6) . ?
C1 C6 1.410(6) . ?
C2 C3 1.392(6) . ?
C2 C7 1.500(7) . ?
C3 C4 1.383(7) . ?
C4 C5 1.388(7) . ?
C4 C8 1.512(6) . ?
C5 C6 1.390(6) . ?
C6 C9 1.500(6) . ?
